data_7062846
loop_
_publ_author_name
'Malpicci, Daniele'
'Maver, Daniele'
'Maggioni, Daniela'
'Mercandelli, Pierluigi'
'Carlucci, Lucia'
'Cariati, Elena'
'Mussini, Patrizia'
'Panigati, Monica'

_publ_section_title
;
 2-Pyridine cyclic triimidazole as a chelating and bridging ligand in
 mono- and hexa-nuclear Re(i) complexes with emissive properties in
 solution and in the solid state
;
_journal_issue 46
_journal_name_full 'New Journal of Chemistry'
_journal_page_first 21463
_journal_page_last 21474
_journal_paper_doi 10.1039/D3NJ02823B
_journal_volume 47
_journal_year 2023
_chemical_formula_moiety 'C46 H18 Cl6 N14 O18 Re6, 4(C6 H14)'
_chemical_formula_sum 'C70 H74 Cl6 N14 O18 Re6'
_chemical_formula_weight 2729.33
_chemical_name_systematic
'octadecacarbonyl-hexachloro-bis[3-(pyridin-2-yl-\kN)tri-imidazo[1,2-a:1',2'-c:1'',2''-e][1,3,5]triazine-\kN^5^]-hexarhenium n-hexane solvate'
_space_group_crystal_system monoclinic
_space_group_IT_number 9
_space_group_name_Hall 'C -2yc'
_space_group_name_H-M_alt 'C 1 c 1'
_atom_sites_solution_hydrogens geom
_atom_sites_solution_primary direct
_atom_sites_solution_secondary difmap
_audit_creation_method SHELXL-2014/7
_audit_update_record
;
2022-10-21 deposited with the CCDC.	2023-10-23 downloaded from the CCDC.
;
_cell_angle_alpha 90
_cell_angle_beta 110.310(2)
_cell_angle_gamma 90
_cell_formula_units_Z 4
_cell_length_a 14.0102(15)
_cell_length_b 35.458(4)
_cell_length_c 18.735(2)
_cell_measurement_reflns_used 9437
_cell_measurement_temperature 150(2)
_cell_measurement_theta_max 30.677
_cell_measurement_theta_min 2.319
_cell_volume 8728.4(17)
_computing_structure_refinement SHELXL-2014/7
_computing_structure_solution SIR-2014
_diffrn_ambient_temperature 150(2)
_diffrn_measured_fraction_theta_full 1.000
_diffrn_measured_fraction_theta_max 1.000
_diffrn_measurement_details
;
A full sphere of reciprocal space was scanned by 0.5\% \w steps,
collecting 6 sets of 360 frames each, at 30 s exposure, keeping the detector
at \q = 30\% and at 5.0 cm from the sample.
;
_diffrn_measurement_device_type 'Bruker APEX II'
_diffrn_measurement_method '\w scans'
_diffrn_radiation_monochromator graphite
_diffrn_radiation_source 'sealed tube'
_diffrn_radiation_type MoK\a
_diffrn_radiation_wavelength 0.71073
_diffrn_reflns_av_R_equivalents 0.0473
_diffrn_reflns_av_unetI/netI 0.0458
_diffrn_reflns_Laue_measured_fraction_full 1.000
_diffrn_reflns_Laue_measured_fraction_max 1.000
_diffrn_reflns_limit_h_max 17
_diffrn_reflns_limit_h_min -17
_diffrn_reflns_limit_k_max 44
_diffrn_reflns_limit_k_min -44
_diffrn_reflns_limit_l_max 23
_diffrn_reflns_limit_l_min -23
_diffrn_reflns_number 77173
_diffrn_reflns_point_group_measured_fraction_full 1.000
_diffrn_reflns_point_group_measured_fraction_max 1.000
_diffrn_reflns_theta_full 25.242
_diffrn_reflns_theta_max 26.372
_diffrn_reflns_theta_min 1.149
_exptl_absorpt_coefficient_mu 8.541
_exptl_absorpt_correction_T_max 0.7840
_exptl_absorpt_correction_T_min 0.4909
_exptl_absorpt_correction_type multi-scan
_exptl_absorpt_process_details
;
SADABS-2012/1
Reflections employed for parameter determination: 78426
Maximum odd and even orders for spherical harmonics: 7 and 8
Effective data to parameter ratio: 26.32
;
_exptl_crystal_colour colourless
_exptl_crystal_density_diffrn 2.077
_exptl_crystal_description polyhedral
_exptl_crystal_F_000 5152
_exptl_crystal_preparation
;
Crystals were obtained by slow diffusion of n-hexane into a
dichloromethane solution at 248 K.
;
_exptl_crystal_size_max 0.370
_exptl_crystal_size_mid 0.040
_exptl_crystal_size_min 0.030
_refine_diff_density_max 1.816
_refine_diff_density_min -0.838
_refine_diff_density_rms 0.139
_refine_ls_abs_structure_details
;
 Flack x determined using 6980 quotients [(I+)-(I-)]/[(I+)+(I-)]
 (Parsons, Flack and Wagner, Acta Cryst. B69 (2013) 249-259).
;
_refine_ls_abs_structure_Flack -0.009(8)
_refine_ls_extinction_method none
_refine_ls_goodness_of_fit_ref 1.073
_refine_ls_hydrogen_treatment constr
_refine_ls_matrix_type full
_refine_ls_number_parameters 1028
_refine_ls_number_reflns 17863
_refine_ls_number_restraints 146
_refine_ls_restrained_S_all 1.071
_refine_ls_R_factor_all 0.0483
_refine_ls_R_factor_gt 0.0365
_refine_ls_shift/su_max 0.002
_refine_ls_shift/su_mean 0.000
_refine_ls_structure_factor_coef Fsqd
_refine_ls_weighting_details 'w=1/[\s^2^(Fo^2^)+(0.0425P)^2^+7.6721P] where P=(Fo^2^+2Fc^2^)/3'
_refine_ls_weighting_scheme calc
_refine_ls_wR_factor_gt 0.0741
_refine_ls_wR_factor_ref 0.0786
_reflns_Friedel_coverage 0.997
_reflns_Friedel_fraction_full 0.999
_reflns_Friedel_fraction_max 0.999
_reflns_number_gt 15878
_reflns_number_total 17863
_reflns_threshold_expression 'I > 2\s(I)'
_cod_data_source_file d3nj02823b3.cif
_cod_data_source_block 1008
_cod_depositor_comments 'Adding full bibliography for 7062845--7062846.cif.'
_cod_original_cell_volume 8728.5(16)
_cod_original_sg_symbol_H-M 'C c'
_cod_database_code 7062846
_shelx_shelxl_version_number 2014/7
_shelx_space_group_comment
;
The symmetry employed for this shelxl refinement is uniquely defined
by the following loop, which should always be used as a source of
symmetry information in preference to the above space-group names.
They are only intended as comments.
;
_shelx_estimated_absorpt_t_min 0.144
_shelx_estimated_absorpt_t_max 0.784

loop_
_space_group_symop_operation_xyz
'x, y, z'
'x, -y, z+1/2'
'x+1/2, y+1/2, z'
'x+1/2, -y+1/2, z+1/2'

loop_
_atom_site_label
_atom_site_type_symbol
_atom_site_fract_x
_atom_site_fract_y
_atom_site_fract_z
_atom_site_U_iso_or_equiv
_atom_site_adp_type
_atom_site_occupancy
_atom_site_site_symmetry_order
_atom_site_calc_flag
_atom_site_refinement_flags_posn
_atom_site_refinement_flags_adp
_atom_site_refinement_flags_occupancy
_atom_site_disorder_assembly
_atom_site_disorder_group
Re1 Re 0.55004(5) 0.49704(2) 0.43689(3) 0.02247(12) Uani 1 1 d . . . . .
Re2 Re 0.40961(4) 0.70494(2) 0.26092(3) 0.02210(12) Uani 1 1 d . . . . .
Re3 Re 0.68154(4) 0.69843(2) 0.26142(3) 0.02167(12) Uani 1 1 d . . . . .
Re4 Re 0.85243(4) 0.79304(2) 0.41250(3) 0.02033(12) Uani 1 1 d . . . . .
Re5 Re 0.79887(4) 0.62977(2) 0.69834(3) 0.02024(12) Uani 1 1 d . . . . .
Re6 Re 0.82759(4) 0.56958(2) 0.53855(3) 0.02148(12) Uani 1 1 d . . . . .
Cl1 Cl 0.6877(3) 0.52615(9) 0.55015(18) 0.0237(7) Uani 1 1 d . . . . .
Cl2 Cl 0.5843(2) 0.68866(9) 0.34990(18) 0.0237(7) Uani 1 1 d . . . . .
Cl3 Cl 0.5098(2) 0.72307(9) 0.17784(18) 0.0237(7) Uani 1 1 d . . . . .
Cl4 Cl 0.7005(2) 0.76563(9) 0.30988(18) 0.0238(7) Uani 1 1 d . . . . .
Cl5 Cl 0.7200(3) 0.62280(9) 0.55671(18) 0.0241(7) Uani 1 1 d . . . . .
Cl6 Cl 0.8821(3) 0.56926(9) 0.68095(18) 0.0251(7) Uani 1 1 d . . . . .
C1 C 0.4480(13) 0.4769(5) 0.3496(9) 0.040(4) Uani 1 1 d . . . . .
C2 C 0.5561(12) 0.4480(4) 0.4809(9) 0.031(3) Uani 1 1 d . . . . .
C3 C 0.4456(12) 0.5094(4) 0.4774(8) 0.029(3) Uani 1 1 d . . . . .
O1 O 0.3878(11) 0.4640(4) 0.2986(8) 0.071(4) Uani 1 1 d . . . . .
O2 O 0.5588(11) 0.4185(3) 0.5073(7) 0.055(3) Uani 1 1 d . . . . .
O3 O 0.3824(9) 0.5187(3) 0.4997(7) 0.045(3) Uani 1 1 d . . . . .
N1 N 0.4972(10) 0.5328(3) 0.1391(7) 0.031(3) Uani 1 1 d . . . . .
C4 C 0.5599(12) 0.5053(4) 0.1825(8) 0.032(3) Uani 1 1 d . . . . .
H1 H 0.5818 0.4841 0.1612 0.038 Uiso 1 1 calc R U . . .
C5 C 0.5877(11) 0.5112(4) 0.2587(8) 0.028(3) Uani 1 1 d . . . . .
N2 N 0.5356(9) 0.5450(3) 0.2638(6) 0.021(2) Uani 1 1 d . . . . .
C6 C 0.5243(10) 0.5648(4) 0.3228(7) 0.020(3) Uani 1 1 d . . . . .
N3 N 0.5407(8) 0.5543(3) 0.3925(6) 0.020(2) Uani 1 1 d . . . . .
C7 C 0.5119(10) 0.5851(4) 0.4274(7) 0.022(3) Uani 1 1 d . . . . .
H2 H 0.5174 0.5859 0.4794 0.027 Uiso 1 1 calc R U . . .
C8 C 0.4757(10) 0.6130(4) 0.3774(7) 0.022(3) Uani 1 1 d . . . . .
H3 H 0.4497 0.6366 0.3866 0.026 Uiso 1 1 calc R U . . .
N4 N 0.4837(8) 0.6006(3) 0.3087(6) 0.019(2) Uani 1 1 d . . . . .
C9 C 0.4443(10) 0.6150(4) 0.2355(7) 0.022(3) Uani 1 1 d . . . . .
N5 N 0.4096(8) 0.6486(3) 0.2100(6) 0.023(2) Uani 1 1 d . . . . .
C10 C 0.3800(12) 0.6456(4) 0.1314(8) 0.032(4) Uani 1 1 d . . . . .
H4 H 0.3516 0.6657 0.0970 0.039 Uiso 1 1 calc R U . . .
C11 C 0.3969(12) 0.6104(4) 0.1096(8) 0.034(4) Uani 1 1 d . . . . .
H5 H 0.3831 0.6013 0.0593 0.041 Uiso 1 1 calc R U . . .
N6 N 0.4389(9) 0.5904(3) 0.1777(6) 0.026(3) Uani 1 1 d . . . . .
C12 C 0.4861(12) 0.5557(4) 0.1890(8) 0.028(3) Uani 1 1 d . . . . .
N7 N 0.6711(9) 0.4852(3) 0.3897(6) 0.024(3) Uani 1 1 d . . . . .
C13 C 0.6722(11) 0.4923(4) 0.3191(7) 0.027(3) Uani 1 1 d . . . . .
C14 C 0.7531(11) 0.4820(4) 0.2966(8) 0.028(3) Uani 1 1 d . . . . .
H6 H 0.7522 0.4883 0.2471 0.034 Uiso 1 1 calc R U . . .
C15 C 0.8328(12) 0.4631(4) 0.3451(9) 0.034(4) Uani 1 1 d . . . . .
H7 H 0.8881 0.4558 0.3299 0.041 Uiso 1 1 calc R U . . .
C16 C 0.8336(13) 0.4542(4) 0.4186(9) 0.034(4) Uani 1 1 d . . . . .
H8 H 0.8879 0.4403 0.4534 0.040 Uiso 1 1 calc R U . . .
C17 C 0.7533(11) 0.4664(4) 0.4382(8) 0.029(3) Uani 1 1 d . . . . .
H9 H 0.7548 0.4616 0.4885 0.035 Uiso 1 1 calc R U . . .
C18 C 0.2796(11) 0.7169(4) 0.1857(9) 0.031(3) Uani 1 1 d . . . . .
C19 C 0.3376(13) 0.6914(5) 0.3247(10) 0.040(4) Uani 1 1 d . . . . .
C20 C 0.4225(12) 0.7550(4) 0.3028(9) 0.031(3) Uani 1 1 d . . . . .
O4 O 0.2036(8) 0.7237(3) 0.1420(6) 0.041(3) Uani 1 1 d . . . . .
O5 O 0.2897(10) 0.6833(4) 0.3627(8) 0.062(4) Uani 1 1 d . . . . .
O6 O 0.4340(11) 0.7844(3) 0.3292(7) 0.054(3) Uani 1 1 d . . . . .
C21 C 0.7444(12) 0.7069(4) 0.1883(9) 0.033(4) Uani 1 1 d . . . . .
C22 C 0.8070(10) 0.6816(4) 0.3325(8) 0.023(3) Uani 1 1 d . . . . .
C23 C 0.6550(11) 0.6481(4) 0.2236(8) 0.030(3) Uani 1 1 d . . . . .
O7 O 0.7830(9) 0.7108(3) 0.1432(6) 0.045(3) Uani 1 1 d . . . . .
O8 O 0.8819(8) 0.6705(3) 0.3752(6) 0.038(3) Uani 1 1 d . . . . .
O9 O 0.6439(8) 0.6182(3) 0.2017(6) 0.040(3) Uani 1 1 d . . . . .
C24 C 0.9683(10) 0.8132(4) 0.4908(7) 0.021(3) Uani 1 1 d . . . . .
C25 C 0.8558(12) 0.8369(4) 0.3533(8) 0.034(4) Uani 1 1 d . . . . .
C26 C 0.7603(11) 0.8209(4) 0.4478(8) 0.026(3) Uani 1 1 d . . . . .
O10 O 1.0380(8) 0.8264(3) 0.5357(6) 0.035(2) Uani 1 1 d . . . . .
O11 O 0.8562(10) 0.8634(3) 0.3191(7) 0.054(3) Uani 1 1 d . . . . .
O12 O 0.7034(9) 0.8375(3) 0.4669(7) 0.045(3) Uani 1 1 d . . . . .
N8 N 1.1761(9) 0.7082(3) 0.5952(7) 0.031(3) Uani 1 1 d . . . . .
C27 C 1.1654(11) 0.7252(4) 0.5275(9) 0.035(4) Uani 1 1 d . . . . .
H10 H 1.2219 0.7319 0.5132 0.041 Uiso 1 1 calc R U . . .
C28 C 1.0688(10) 0.7316(4) 0.4825(8) 0.022(3) Uani 1 1 d . . . . .
N9 N 1.0117(8) 0.7185(3) 0.5267(6) 0.019(2) Uani 1 1 d . . . . .
C29 C 0.9121(9) 0.7217(3) 0.5210(7) 0.016(3) Uani 1 1 d . . . . .
N10 N 0.8410(8) 0.7427(3) 0.4764(6) 0.017(2) Uani 1 1 d . . . . .
C30 C 0.7553(10) 0.7355(4) 0.4975(7) 0.019(3) Uani 1 1 d . . . . .
H11 H 0.6903 0.7468 0.4742 0.023 Uiso 1 1 calc R U . . .
C31 C 0.7782(10) 0.7106(4) 0.5550(7) 0.022(3) Uani 1 1 d . . . . .
H12 H 0.7342 0.7017 0.5800 0.027 Uiso 1 1 calc R U . . .
N11 N 0.8788(8) 0.7007(3) 0.5705(5) 0.017(2) Uani 1 1 d . . . . .
C32 C 0.9480(10) 0.6807(4) 0.6301(7) 0.020(3) Uani 1 1 d . . . . .
N12 N 0.9322(9) 0.6562(3) 0.6794(6) 0.023(2) Uani 1 1 d . . . . .
C33 C 1.0279(11) 0.6448(4) 0.7235(8) 0.027(3) Uani 1 1 d . . . . .
H13 H 1.0418 0.6275 0.7645 0.032 Uiso 1 1 calc R U . . .
C34 C 1.1005(11) 0.6614(4) 0.7013(8) 0.026(3) Uani 1 1 d . . . . .
H14 H 1.1721 0.6578 0.7222 0.032 Uiso 1 1 calc R U . . .
N13 N 1.0473(8) 0.6844(3) 0.6419(6) 0.020(2) Uani 1 1 d . . . . .
C35 C 1.0835(11) 0.7039(4) 0.5915(8) 0.023(3) Uani 1 1 d . . . . .
N14 N 0.9486(9) 0.7607(3) 0.3626(6) 0.025(3) Uani 1 1 d . . . . .
C36 C 1.0327(11) 0.7395(4) 0.4000(8) 0.030(3) Uani 1 1 d . . . . .
C37 C 1.0911(13) 0.7248(5) 0.3616(10) 0.045(4) Uani 1 1 d . . . . .
H15 H 1.1489 0.7100 0.3883 0.054 Uiso 1 1 calc R U . . .
C38 C 1.0674(13) 0.7312(5) 0.2844(9) 0.046(4) Uani 1 1 d . . . . .
H16 H 1.1086 0.7211 0.2581 0.055 Uiso 1 1 calc R U . . .
C39 C 0.9842(12) 0.7522(5) 0.2473(9) 0.040(4) Uani 1 1 d . . . . .
H17 H 0.9669 0.7580 0.1948 0.048 Uiso 1 1 calc R U . . .
C40 C 0.9257(12) 0.7648(4) 0.2879(8) 0.030(3) Uani 1 1 d . . . . .
H18 H 0.8641 0.7775 0.2605 0.037 Uiso 1 1 calc R U . . .
C41 C 0.8698(11) 0.6295(4) 0.8052(8) 0.026(3) Uani 1 1 d . . . . .
C42 C 0.7373(11) 0.6752(4) 0.7121(8) 0.026(3) Uani 1 1 d . . . . .
C43 C 0.6863(12) 0.6035(4) 0.7116(8) 0.030(3) Uani 1 1 d . . . . .
O13 O 0.9140(9) 0.6285(3) 0.8698(6) 0.042(3) Uani 1 1 d . . . . .
O14 O 0.6976(9) 0.7029(3) 0.7207(6) 0.038(3) Uani 1 1 d . . . . .
O15 O 0.6187(9) 0.5885(3) 0.7193(7) 0.047(3) Uani 1 1 d . . . . .
C44 C 0.9180(11) 0.5297(4) 0.5368(9) 0.031(3) Uani 1 1 d . . . . .
C45 C 0.7791(11) 0.5722(4) 0.4311(9) 0.028(3) Uani 1 1 d . . . . .
C46 C 0.9304(12) 0.6031(4) 0.5351(7) 0.027(3) Uani 1 1 d . . . . .
O16 O 0.9747(9) 0.5069(4) 0.5376(7) 0.051(3) Uani 1 1 d . . . . .
O17 O 0.7486(9) 0.5755(3) 0.3652(6) 0.038(3) Uani 1 1 d . . . . .
O18 O 0.9935(8) 0.6232(3) 0.5320(6) 0.039(3) Uani 1 1 d . . . . .
C47 C 0.250(3) 0.5761(13) 0.609(2) 0.26(2) Uani 1 1 d D U . . .
H19 H 0.2229 0.5694 0.6489 0.383 Uiso 1 1 calc R U . . .
H20 H 0.1941 0.5844 0.5634 0.383 Uiso 1 1 calc R U . . .
H21 H 0.2834 0.5541 0.5964 0.383 Uiso 1 1 calc R U . . .
C48 C 0.325(5) 0.6074(14) 0.636(2) 0.29(3) Uani 1 1 d D U . . .
H22 H 0.2908 0.6291 0.6501 0.354 Uiso 1 1 calc R U . . .
H23 H 0.3799 0.5989 0.6830 0.354 Uiso 1 1 calc R U . . .
C49 C 0.373(3) 0.6207(10) 0.581(2) 0.24(2) Uani 1 1 d D U . . .
H24 H 0.3203 0.6214 0.5297 0.288 Uiso 1 1 calc R U . . .
H25 H 0.4250 0.6020 0.5797 0.288 Uiso 1 1 calc R U . . .
C50 C 0.423(3) 0.6587(9) 0.5977(17) 0.23(2) Uani 1 1 d D U . . .
H26 H 0.3707 0.6775 0.5983 0.278 Uiso 1 1 calc R U . . .
H27 H 0.4751 0.6582 0.6493 0.278 Uiso 1 1 calc R U . . .
C51 C 0.472(3) 0.6714(10) 0.542(2) 0.24(2) Uani 1 1 d D U . . .
H28 H 0.5383 0.6588 0.5554 0.284 Uiso 1 1 calc R U . . .
H29 H 0.4288 0.6629 0.4910 0.284 Uiso 1 1 calc R U . . .
C52 C 0.488(3) 0.7129(10) 0.5396(18) 0.209(18) Uani 1 1 d D U . . .
H30 H 0.5198 0.7183 0.5019 0.313 Uiso 1 1 calc R U . . .
H31 H 0.4218 0.7259 0.5252 0.313 Uiso 1 1 calc R U . . .
H32 H 0.5317 0.7217 0.5898 0.313 Uiso 1 1 calc R U . . .
C53 C 0.629(2) 0.6486(9) 0.8781(16) 0.153(14) Uani 1 1 d D U . . .
H33 H 0.5803 0.6617 0.8347 0.229 Uiso 1 1 calc R U . . .
H34 H 0.6557 0.6264 0.8601 0.229 Uiso 1 1 calc R U . . .
H35 H 0.5947 0.6405 0.9132 0.229 Uiso 1 1 calc R U . . .
C54 C 0.7146(19) 0.6745(7) 0.9185(14) 0.136(11) Uani 1 1 d D U . . .
H36 H 0.6860 0.6971 0.9348 0.163 Uiso 1 1 calc R U . . .
H37 H 0.7468 0.6830 0.8819 0.163 Uiso 1 1 calc R U . . .
C55 C 0.795(2) 0.6582(7) 0.9865(13) 0.139(11) Uani 1 1 d D U . . .
H38 H 0.7654 0.6533 1.0263 0.167 Uiso 1 1 calc R U . . .
H39 H 0.8168 0.6337 0.9720 0.167 Uiso 1 1 calc R U . . .
C56 C 0.8876(19) 0.6824(9) 1.0198(17) 0.182(14) Uani 1 1 d D U . . .
H40 H 0.9247 0.6832 0.9835 0.218 Uiso 1 1 calc R U . . .
H41 H 0.8651 0.7084 1.0250 0.218 Uiso 1 1 calc R U . . .
C57 C 0.960(2) 0.6700(12) 1.0953(14) 0.22(2) Uani 1 1 d D U . . .
H42 H 0.9895 0.6928 1.1255 0.268 Uiso 1 1 calc R U . . .
H43 H 0.9208 0.6565 1.1224 0.268 Uiso 1 1 calc R U . . .
C58 C 1.045(3) 0.6452(12) 1.094(3) 0.208(19) Uani 1 1 d D U . . .
H44 H 1.0878 0.6387 1.1457 0.312 Uiso 1 1 calc R U . . .
H45 H 1.0170 0.6221 1.0653 0.312 Uiso 1 1 calc R U . . .
H46 H 1.0859 0.6585 1.0684 0.312 Uiso 1 1 calc R U . . .
C59 C 1.197(3) 0.591(2) 0.362(4) 0.33(4) Uani 1 1 d D U . . .
H47 H 1.2511 0.6100 0.3784 0.498 Uiso 1 1 calc R U . . .
H48 H 1.2236 0.5668 0.3869 0.498 Uiso 1 1 calc R U . . .
H49 H 1.1754 0.5878 0.3067 0.498 Uiso 1 1 calc R U . . .
C60 C 1.109(3) 0.6031(14) 0.384(3) 0.28(3) Uani 1 1 d D U . . .
H50 H 1.1327 0.6069 0.4394 0.335 Uiso 1 1 calc R U . . .
H51 H 1.0847 0.6278 0.3594 0.335 Uiso 1 1 calc R U . . .
C61 C 1.021(3) 0.5763(15) 0.3619(17) 0.26(2) Uani 1 1 d D U . . .
H52 H 1.0407 0.5539 0.3952 0.308 Uiso 1 1 calc R U . . .
H53 H 0.9635 0.5886 0.3720 0.308 Uiso 1 1 calc R U . . .
C62 C 0.985(2) 0.5635(15) 0.281(2) 0.26(3) Uani 1 1 d D U . . .
H54 H 1.0348 0.5720 0.2575 0.316 Uiso 1 1 calc R U . . .
H55 H 0.9847 0.5356 0.2802 0.316 Uiso 1 1 calc R U . . .
C63 C 0.882(3) 0.5771(13) 0.233(2) 0.23(2) Uani 1 1 d D U . . .
H56 H 0.8864 0.6045 0.2238 0.272 Uiso 1 1 calc R U . . .
H57 H 0.8354 0.5738 0.2617 0.272 Uiso 1 1 calc R U . . .
C64 C 0.836(3) 0.5581(12) 0.1575(19) 0.185(18) Uani 1 1 d D U . . .
H58 H 0.7691 0.5689 0.1303 0.277 Uiso 1 1 calc R U . . .
H59 H 0.8805 0.5618 0.1274 0.277 Uiso 1 1 calc R U . . .
H60 H 0.8293 0.5311 0.1653 0.277 Uiso 1 1 calc R U . . .
C65 C 0.150(4) 0.5639(10) -0.142(2) 0.25(2) Uani 1 1 d D U . . .
H61 H 0.1605 0.5491 -0.1826 0.378 Uiso 1 1 calc R U . . .
H62 H 0.0799 0.5734 -0.1591 0.378 Uiso 1 1 calc R U . . .
H63 H 0.1975 0.5851 -0.1287 0.378 Uiso 1 1 calc R U . . .
C66 C 0.168(5) 0.5396(9) -0.074(2) 0.32(3) Uani 1 1 d D U . . .
H64 H 0.2379 0.5295 -0.0582 0.387 Uiso 1 1 calc R U . . .
H65 H 0.1206 0.5178 -0.0885 0.387 Uiso 1 1 calc R U . . .
C67 C 0.154(2) 0.5583(7) -0.0062(19) 0.208(17) Uani 1 1 d D U . . .
H66 H 0.0805 0.5602 -0.0150 0.250 Uiso 1 1 calc R U . . .
H67 H 0.1817 0.5842 -0.0019 0.250 Uiso 1 1 calc R U . . .
C68 C 0.205(2) 0.5382(7) 0.0678(18) 0.201(17) Uani 1 1 d D U . . .
H68 H 0.1812 0.5117 0.0620 0.241 Uiso 1 1 calc R U . . .
H69 H 0.2792 0.5379 0.0781 0.241 Uiso 1 1 calc R U . . .
C69 C 0.187(3) 0.5547(11) 0.1352(19) 0.24(2) Uani 1 1 d D U . . .
H70 H 0.1125 0.5559 0.1241 0.292 Uiso 1 1 calc R U . . .
H71 H 0.2128 0.5809 0.1420 0.292 Uiso 1 1 calc R U . . .
C70 C 0.235(4) 0.5340(13) 0.2084(19) 0.27(2) Uani 1 1 d D U . . .
H72 H 0.2185 0.5469 0.2491 0.405 Uiso 1 1 calc R U . . .
H73 H 0.2080 0.5082 0.2031 0.405 Uiso 1 1 calc R U . . .
H74 H 0.3086 0.5333 0.2211 0.405 Uiso 1 1 calc R U . . .

loop_
_atom_site_aniso_label
_atom_site_aniso_U_11
_atom_site_aniso_U_22
_atom_site_aniso_U_33
_atom_site_aniso_U_23
_atom_site_aniso_U_13
_atom_site_aniso_U_12
Re1 0.0303(3) 0.0162(3) 0.0208(3) 0.0017(2) 0.0088(2) -0.0015(2)
Re2 0.0249(3) 0.0200(3) 0.0212(3) 0.0043(2) 0.0078(2) 0.0064(2)
Re3 0.0236(3) 0.0207(3) 0.0196(3) -0.0005(2) 0.0062(2) 0.0028(2)
Re4 0.0258(3) 0.0170(3) 0.0179(3) 0.0030(2) 0.0072(2) -0.0002(2)
Re5 0.0285(3) 0.0161(3) 0.0173(3) 0.0001(2) 0.0095(2) -0.0023(2)
Re6 0.0263(3) 0.0199(3) 0.0188(3) -0.0020(2) 0.0085(2) -0.0004(2)
Cl1 0.0321(18) 0.0216(17) 0.0183(15) -0.0001(13) 0.0096(14) -0.0003(14)
Cl2 0.0249(17) 0.0258(17) 0.0186(16) 0.0041(13) 0.0052(13) 0.0011(14)
Cl3 0.0270(17) 0.0236(17) 0.0195(16) 0.0031(13) 0.0068(14) 0.0011(14)
Cl4 0.0260(17) 0.0218(17) 0.0207(16) 0.0021(13) 0.0045(14) 0.0024(13)
Cl5 0.0288(18) 0.0200(16) 0.0204(16) -0.0006(13) 0.0045(14) 0.0017(13)
Cl6 0.0350(19) 0.0191(16) 0.0196(16) 0.0012(13) 0.0074(14) 0.0024(14)
C1 0.045(10) 0.040(10) 0.034(9) -0.005(7) 0.013(8) -0.016(8)
C2 0.044(9) 0.016(7) 0.034(8) 0.005(6) 0.017(7) -0.002(6)
C3 0.038(9) 0.023(7) 0.020(7) 0.009(6) 0.004(7) -0.006(7)
O1 0.078(10) 0.073(10) 0.046(8) -0.018(7) 0.003(7) -0.036(8)
O2 0.095(10) 0.020(6) 0.062(8) 0.009(6) 0.040(8) 0.003(6)
O3 0.046(7) 0.047(7) 0.051(7) 0.013(6) 0.026(6) 0.006(6)
N1 0.048(8) 0.020(6) 0.026(6) -0.004(5) 0.012(6) 0.000(6)
C4 0.044(9) 0.022(8) 0.023(7) -0.004(6) 0.005(6) 0.005(7)
C5 0.040(9) 0.019(7) 0.025(7) 0.001(6) 0.013(7) -0.004(6)
N2 0.037(7) 0.014(5) 0.010(5) -0.001(4) 0.005(5) 0.004(5)
C6 0.016(6) 0.021(7) 0.022(7) 0.001(5) 0.005(5) -0.002(5)
N3 0.028(6) 0.016(6) 0.017(6) -0.002(4) 0.009(5) 0.000(5)
C7 0.032(8) 0.024(7) 0.014(6) -0.006(5) 0.012(6) -0.002(6)
C8 0.025(7) 0.021(7) 0.017(7) -0.004(5) 0.004(6) 0.002(6)
N4 0.031(6) 0.011(5) 0.014(5) 0.003(4) 0.009(5) 0.003(5)
C9 0.025(7) 0.018(7) 0.019(6) -0.002(5) 0.004(6) -0.001(6)
N5 0.023(6) 0.020(6) 0.020(6) 0.005(5) 0.001(5) 0.001(5)
C10 0.041(9) 0.032(8) 0.016(7) 0.004(6) 0.000(6) 0.000(7)
C11 0.048(10) 0.022(8) 0.024(8) 0.002(6) 0.002(7) 0.000(7)
N6 0.038(7) 0.019(6) 0.017(6) 0.000(5) 0.004(5) -0.001(5)
C12 0.039(9) 0.022(7) 0.021(7) 0.000(6) 0.009(6) 0.002(6)
N7 0.028(6) 0.016(6) 0.023(6) 0.001(5) 0.004(5) 0.006(5)
C13 0.038(8) 0.021(7) 0.016(7) -0.006(5) 0.003(6) 0.001(6)
C14 0.033(8) 0.028(8) 0.026(7) -0.008(6) 0.012(6) -0.001(6)
C15 0.040(9) 0.029(8) 0.040(9) -0.015(7) 0.022(7) 0.006(7)
C16 0.050(10) 0.017(7) 0.031(8) -0.003(6) 0.010(7) 0.013(7)
C17 0.040(9) 0.026(8) 0.021(7) 0.003(6) 0.011(6) 0.001(7)
C18 0.027(9) 0.027(8) 0.034(8) 0.005(7) 0.003(7) -0.005(6)
C19 0.036(9) 0.038(9) 0.043(10) 0.011(8) 0.011(8) 0.022(8)
C20 0.040(9) 0.021(8) 0.035(8) 0.006(6) 0.017(7) 0.019(7)
O4 0.029(6) 0.045(7) 0.042(7) 0.011(5) 0.003(5) 0.002(5)
O5 0.057(8) 0.083(10) 0.065(9) 0.037(8) 0.045(7) 0.036(7)
O6 0.072(9) 0.033(7) 0.047(7) -0.006(6) 0.009(7) 0.013(6)
C21 0.032(9) 0.035(9) 0.034(8) -0.007(7) 0.011(7) 0.001(7)
C22 0.023(7) 0.020(7) 0.022(7) 0.004(6) 0.003(6) 0.007(6)
C23 0.035(9) 0.023(8) 0.027(8) 0.001(6) 0.005(7) 0.006(6)
O7 0.042(7) 0.062(8) 0.037(7) -0.003(6) 0.021(6) 0.004(6)
O8 0.038(6) 0.026(6) 0.041(6) -0.003(5) 0.002(5) 0.009(5)
O9 0.040(7) 0.029(6) 0.047(7) -0.011(5) 0.009(5) 0.002(5)
C24 0.015(7) 0.027(7) 0.020(7) 0.003(6) 0.006(6) -0.001(6)
C25 0.040(9) 0.032(9) 0.021(7) 0.006(6) 0.000(7) -0.005(7)
C26 0.026(8) 0.022(7) 0.020(7) -0.001(6) -0.002(6) 0.002(6)
O10 0.035(6) 0.036(6) 0.033(6) 0.003(5) 0.009(5) -0.009(5)
O11 0.073(9) 0.042(7) 0.042(7) 0.025(6) 0.013(6) -0.006(6)
O12 0.042(7) 0.046(7) 0.044(7) -0.013(6) 0.009(6) 0.015(6)
N8 0.021(6) 0.031(7) 0.037(7) 0.010(6) 0.006(5) -0.004(5)
C27 0.021(8) 0.038(9) 0.050(10) 0.007(8) 0.020(7) -0.003(7)
C28 0.022(7) 0.021(7) 0.027(7) 0.000(6) 0.014(6) -0.002(6)
N9 0.016(5) 0.022(6) 0.016(5) 0.004(4) 0.003(4) 0.000(4)
C29 0.020(7) 0.011(6) 0.018(6) 0.000(5) 0.011(5) -0.004(5)
N10 0.021(6) 0.015(5) 0.018(5) 0.000(4) 0.009(5) 0.002(4)
C30 0.016(6) 0.023(7) 0.021(7) 0.004(5) 0.009(5) 0.007(5)
C31 0.026(7) 0.020(7) 0.020(7) -0.001(5) 0.008(6) -0.001(6)
N11 0.019(5) 0.018(5) 0.014(6) 0.000(4) 0.007(5) 0.002(5)
C32 0.030(8) 0.014(6) 0.012(6) 0.002(5) 0.003(5) 0.002(5)
N12 0.028(6) 0.020(6) 0.018(6) -0.002(4) 0.005(5) -0.006(5)
C33 0.035(8) 0.026(8) 0.021(7) 0.005(6) 0.010(6) -0.001(6)
C34 0.023(7) 0.023(7) 0.028(7) 0.007(6) 0.002(6) 0.000(6)
N13 0.020(6) 0.016(6) 0.020(6) 0.002(4) 0.003(5) -0.003(5)
C35 0.028(8) 0.013(6) 0.029(7) 0.004(5) 0.012(6) 0.005(6)
N14 0.032(7) 0.018(6) 0.028(6) 0.003(5) 0.015(5) -0.003(5)
C36 0.030(8) 0.038(9) 0.028(8) 0.003(7) 0.018(7) -0.006(7)
C37 0.042(10) 0.058(12) 0.046(10) 0.010(9) 0.028(8) 0.007(9)
C38 0.044(11) 0.069(12) 0.039(10) -0.005(9) 0.031(9) -0.002(9)
C39 0.038(10) 0.057(11) 0.027(8) -0.001(8) 0.014(7) -0.006(8)
C40 0.036(9) 0.037(9) 0.020(7) 0.000(6) 0.012(6) 0.000(7)
C41 0.032(8) 0.033(8) 0.015(7) -0.002(6) 0.009(6) -0.001(6)
C42 0.037(8) 0.021(7) 0.024(7) 0.000(6) 0.018(7) -0.004(6)
C43 0.042(9) 0.018(7) 0.031(8) 0.008(6) 0.014(7) -0.006(7)
O13 0.061(8) 0.042(7) 0.021(6) -0.003(5) 0.012(5) -0.006(6)
O14 0.050(7) 0.029(6) 0.041(6) 0.002(5) 0.024(6) 0.009(5)
O15 0.047(7) 0.034(6) 0.065(8) 0.004(6) 0.025(6) -0.015(6)
C44 0.026(8) 0.032(9) 0.035(8) -0.004(7) 0.012(7) 0.001(7)
C45 0.026(8) 0.026(8) 0.036(9) -0.004(6) 0.016(7) -0.008(6)
C46 0.043(9) 0.022(7) 0.017(7) -0.004(6) 0.012(6) -0.005(7)
O16 0.035(7) 0.052(8) 0.063(9) -0.017(6) 0.013(6) 0.011(6)
O17 0.048(7) 0.050(7) 0.019(6) -0.007(5) 0.014(5) -0.012(5)
O18 0.043(7) 0.039(6) 0.041(6) -0.011(5) 0.023(5) -0.015(5)
C47 0.20(4) 0.33(5) 0.16(4) -0.10(3) -0.03(3) 0.10(3)
C48 0.29(6) 0.41(5) 0.16(3) -0.14(3) 0.04(4) 0.03(4)
C49 0.21(4) 0.34(4) 0.13(3) -0.12(3) -0.01(3) 0.09(3)
C50 0.17(3) 0.33(4) 0.17(3) -0.12(3) 0.02(3) 0.12(3)
C51 0.17(3) 0.34(4) 0.16(3) -0.12(3) 0.02(3) 0.11(3)
C52 0.14(3) 0.33(4) 0.11(2) -0.13(3) -0.022(19) 0.11(3)
C53 0.19(3) 0.17(3) 0.13(2) -0.03(2) 0.10(2) 0.04(2)
C54 0.19(3) 0.14(3) 0.12(2) -0.006(16) 0.102(18) 0.051(18)
C55 0.19(3) 0.16(3) 0.112(19) -0.002(16) 0.109(18) 0.060(18)
C56 0.20(3) 0.25(3) 0.14(2) -0.03(2) 0.12(2) 0.02(2)
C57 0.23(3) 0.32(5) 0.15(2) -0.01(2) 0.10(2) 0.06(3)
C58 0.19(3) 0.19(4) 0.28(5) -0.01(3) 0.13(3) -0.02(3)
C59 0.21(4) 0.45(9) 0.36(10) -0.09(7) 0.13(5) 0.04(5)
C60 0.18(4) 0.42(6) 0.23(5) -0.06(4) 0.07(4) 0.05(4)
C61 0.18(3) 0.39(6) 0.21(3) -0.08(3) 0.09(3) 0.06(3)
C62 0.19(3) 0.41(6) 0.21(3) -0.07(4) 0.10(3) 0.03(3)
C63 0.18(3) 0.32(5) 0.20(3) -0.08(3) 0.10(3) 0.00(3)
C64 0.22(4) 0.18(4) 0.18(3) -0.03(3) 0.09(3) -0.02(3)
C65 0.15(4) 0.10(3) 0.44(5) 0.05(3) 0.03(3) -0.01(3)
C66 0.33(8) 0.14(3) 0.47(5) 0.08(3) 0.11(3) 0.12(4)
C67 0.08(2) 0.058(19) 0.45(5) 0.05(2) 0.04(2) -0.007(16)
C68 0.051(17) 0.07(2) 0.46(5) 0.06(2) 0.06(2) 0.006(15)
C69 0.10(3) 0.15(4) 0.46(5) 0.05(3) 0.07(2) 0.06(3)
C70 0.13(4) 0.19(5) 0.47(5) 0.08(3) 0.07(3) 0.06(3)

loop_
_atom_type_symbol
_atom_type_description
_atom_type_scat_dispersion_real
_atom_type_scat_dispersion_imag
_atom_type_scat_source
C C 0.0033 0.0016 'International Tables Vol C Tables 4.2.6.8 and 6.1.1.4'
H H 0.0000 0.0000 'International Tables Vol C Tables 4.2.6.8 and 6.1.1.4'
N N 0.0061 0.0033 'International Tables Vol C Tables 4.2.6.8 and 6.1.1.4'
O O 0.0106 0.0060 'International Tables Vol C Tables 4.2.6.8 and 6.1.1.4'
Cl Cl 0.1484 0.1585 'International Tables Vol C Tables 4.2.6.8 and 6.1.1.4'
Re Re -1.0185 7.2310 'International Tables Vol C Tables 4.2.6.8 and 6.1.1.4'

loop_
_geom_angle_atom_site_label_1
_geom_angle_atom_site_label_2
_geom_angle_atom_site_label_3
_geom_angle
_geom_angle_site_symmetry_1
_geom_angle_site_symmetry_3
_geom_angle_publ_flag
Cl1 Re1 C1 177.6(5) . . ?
Cl1 Re1 C2 95.9(5) . . ?
Cl1 Re1 C3 92.2(4) . . ?
Cl1 Re1 N3 82.4(3) . . ?
Cl1 Re1 N7 86.9(3) . . ?
C1 Re1 C2 86.4(7) . . ?
C1 Re1 C3 88.7(7) . . ?
C1 Re1 N3 95.4(6) . . ?
C1 Re1 N7 92.1(6) . . ?
C2 Re1 C3 87.9(6) . . ?
C2 Re1 N3 176.5(5) . . ?
C2 Re1 N7 94.3(5) . . ?
C3 Re1 N3 89.1(5) . . ?
C3 Re1 N7 177.7(5) . . ?
N3 Re1 N7 88.7(4) . . ?
Cl2 Re2 Cl3 81.05(11) . . ?
Cl2 Re2 N5 86.1(3) . . ?
Cl2 Re2 C18 175.2(5) . . ?
Cl2 Re2 C19 97.7(5) . . ?
Cl2 Re2 C20 90.5(5) . . ?
Cl3 Re2 N5 83.1(3) . . ?
Cl3 Re2 C18 94.6(5) . . ?
Cl3 Re2 C19 178.7(5) . . ?
Cl3 Re2 C20 91.3(5) . . ?
N5 Re2 C18 91.4(5) . . ?
N5 Re2 C19 97.1(6) . . ?
N5 Re2 C20 173.9(6) . . ?
C18 Re2 C19 86.7(7) . . ?
C18 Re2 C20 91.5(6) . . ?
C19 Re2 C20 88.4(7) . . ?
Cl2 Re3 Cl3 80.71(10) . . ?
Cl2 Re3 Cl4 84.65(11) . . ?
Cl2 Re3 C21 175.2(5) . . ?
Cl2 Re3 C22 94.4(4) . . ?
Cl2 Re3 C23 92.1(5) . . ?
Cl3 Re3 Cl4 81.71(10) . . ?
Cl3 Re3 C21 94.5(5) . . ?
Cl3 Re3 C22 174.3(4) . . ?
Cl3 Re3 C23 94.1(4) . . ?
Cl4 Re3 C21 95.3(5) . . ?
Cl4 Re3 C22 95.1(4) . . ?
Cl4 Re3 C23 175.0(5) . . ?
C21 Re3 C22 90.4(6) . . ?
C21 Re3 C23 87.6(6) . . ?
C22 Re3 C23 88.8(6) . . ?
Cl4 Re4 C24 179.3(4) . . ?
Cl4 Re4 C25 93.2(4) . . ?
Cl4 Re4 C26 88.3(4) . . ?
Cl4 Re4 N10 84.2(3) . . ?
Cl4 Re4 N14 87.4(3) . . ?
C24 Re4 C25 87.4(6) . . ?
C24 Re4 C26 92.1(6) . . ?
C24 Re4 N10 95.2(5) . . ?
C24 Re4 N14 92.2(5) . . ?
C25 Re4 C26 86.4(7) . . ?
C25 Re4 N10 177.2(5) . . ?
C25 Re4 N14 92.0(6) . . ?
C26 Re4 N10 92.6(5) . . ?
C26 Re4 N14 175.3(5) . . ?
N10 Re4 N14 88.8(4) . . ?
Cl5 Re5 Cl6 80.36(11) . . ?
Cl5 Re5 N12 87.6(3) . . ?
Cl5 Re5 C41 172.4(5) . . ?
Cl5 Re5 C42 100.0(4) . . ?
Cl5 Re5 C43 90.5(4) . . ?
Cl6 Re5 N12 83.5(3) . . ?
Cl6 Re5 C41 92.1(4) . . ?
Cl6 Re5 C42 179.6(5) . . ?
Cl6 Re5 C43 92.4(5) . . ?
N12 Re5 C41 90.5(5) . . ?
N12 Re5 C42 96.4(5) . . ?
N12 Re5 C43 175.7(5) . . ?
C41 Re5 C42 87.5(6) . . ?
C41 Re5 C43 90.8(6) . . ?
C42 Re5 C43 87.7(6) . . ?
Cl1 Re6 Cl5 85.84(11) . . ?
Cl1 Re6 Cl6 82.32(11) . . ?
Cl1 Re6 C44 95.0(5) . . ?
Cl1 Re6 C45 96.7(4) . . ?
Cl1 Re6 C46 176.7(4) . . ?
Cl5 Re6 Cl6 80.48(11) . . ?
Cl5 Re6 C44 173.5(5) . . ?
Cl5 Re6 C45 95.6(5) . . ?
Cl5 Re6 C46 91.9(4) . . ?
Cl6 Re6 C44 93.2(5) . . ?
Cl6 Re6 C45 176.0(5) . . ?
Cl6 Re6 C46 94.9(4) . . ?
C44 Re6 C45 90.8(6) . . ?
C44 Re6 C46 86.9(6) . . ?
C45 Re6 C46 85.9(6) . . ?
Re1 Cl1 Re6 123.73(12) . . ?
Re2 Cl2 Re3 99.08(11) . . ?
Re2 Cl3 Re3 98.28(11) . . ?
Re3 Cl4 Re4 126.42(13) . . ?
Re5 Cl5 Re6 98.80(11) . . ?
Re5 Cl6 Re6 98.64(11) . . ?
Re1 C1 O1 178.2(17) . . ?
Re1 C2 O2 179.4(14) . . ?
Re1 C3 O3 176.3(12) . . ?
C4 N1 C12 103.4(12) . . ?
N1 C4 C5 113.7(13) . . ?
C4 C5 N2 103.6(12) . . ?
C4 C5 C13 126.2(13) . . ?
N2 C5 C13 128.5(12) . . ?
C5 N2 C6 134.0(11) . . ?
C5 N2 C12 104.6(11) . . ?
C6 N2 C12 121.3(11) . . ?
N2 C6 N3 129.5(12) . . ?
N2 C6 N4 118.4(11) . . ?
N3 C6 N4 111.9(11) . . ?
Re1 N3 C6 128.0(9) . . ?
Re1 N3 C7 122.4(8) . . ?
C6 N3 C7 105.5(11) . . ?
N3 C7 C8 110.5(11) . . ?
C7 C8 N4 106.2(11) . . ?
C6 N4 C8 105.9(10) . . ?
C6 N4 C9 121.6(11) . . ?
C8 N4 C9 131.5(11) . . ?
N4 C9 N5 131.7(12) . . ?
N4 C9 N6 116.2(11) . . ?
N5 C9 N6 112.1(11) . . ?
Re2 N5 C9 135.8(9) . . ?
Re2 N5 C10 118.7(9) . . ?
C9 N5 C10 104.8(12) . . ?
N5 C10 C11 111.6(13) . . ?
C10 C11 N6 104.8(12) . . ?
C9 N6 C11 106.7(11) . . ?
C9 N6 C12 123.7(11) . . ?
C11 N6 C12 128.3(12) . . ?
N1 C12 N2 114.7(12) . . ?
N1 C12 N6 128.6(13) . . ?
N2 C12 N6 116.5(12) . . ?
Re1 N7 C13 128.9(9) . . ?
Re1 N7 C17 114.4(9) . . ?
C13 N7 C17 116.6(12) . . ?
C5 C13 N7 123.5(13) . . ?
C5 C13 C14 114.0(12) . . ?
N7 C13 C14 122.5(13) . . ?
C13 C14 C15 119.9(14) . . ?
C14 C15 C16 119.6(14) . . ?
C15 C16 C17 117.6(14) . . ?
N7 C17 C16 123.8(13) . . ?
Re2 C18 O4 179.5(16) . . ?
Re2 C19 O5 177.8(15) . . ?
Re2 C20 O6 177.4(15) . . ?
Re3 C21 O7 177.8(14) . . ?
Re3 C22 O8 178.3(13) . . ?
Re3 C23 O9 176.8(14) . . ?
Re4 C24 O10 177.2(12) . . ?
Re4 C25 O11 178.2(16) . . ?
Re4 C26 O12 178.1(12) . . ?
C27 N8 C35 102.7(12) . . ?
N8 C27 C28 114.8(13) . . ?
C27 C28 N9 103.2(12) . . ?
C27 C28 C36 126.4(13) . . ?
N9 C28 C36 128.1(12) . . ?
C28 N9 C29 134.1(11) . . ?
C28 N9 C35 104.5(11) . . ?
C29 N9 C35 120.9(11) . . ?
N9 C29 N10 129.5(11) . . ?
N9 C29 N11 118.2(11) . . ?
N10 C29 N11 112.3(11) . . ?
Re4 N10 C29 129.7(9) . . ?
Re4 N10 C30 122.1(8) . . ?
C29 N10 C30 104.8(10) . . ?
N10 C30 C31 110.7(11) . . ?
C30 C31 N11 106.2(12) . . ?
C29 N11 C31 106.0(10) . . ?
C29 N11 C32 120.4(11) . . ?
C31 N11 C32 132.4(11) . . ?
N11 C32 N12 130.3(12) . . ?
N11 C32 N13 118.5(11) . . ?
N12 C32 N13 111.2(11) . . ?
Re5 N12 C32 137.0(9) . . ?
Re5 N12 C33 118.6(9) . . ?
C32 N12 C33 104.2(11) . . ?
N12 C33 C34 111.6(12) . . ?
C33 C34 N13 104.6(12) . . ?
C32 N13 C34 108.4(11) . . ?
C32 N13 C35 122.5(11) . . ?
C34 N13 C35 128.2(12) . . ?
N8 C35 N9 114.6(12) . . ?
N8 C35 N13 128.2(12) . . ?
N9 C35 N13 117.0(12) . . ?
Re4 N14 C36 127.7(9) . . ?
Re4 N14 C40 115.4(10) . . ?
C36 N14 C40 116.7(12) . . ?
C28 C36 N14 124.1(12) . . ?
C28 C36 C37 115.4(14) . . ?
N14 C36 C37 120.4(14) . . ?
C36 C37 C38 121.1(16) . . ?
C37 C38 C39 118.6(15) . . ?
C38 C39 C40 117.9(15) . . ?
N14 C40 C39 125.1(15) . . ?
Re5 C41 O13 178.2(14) . . ?
Re5 C42 O14 178.7(12) . . ?
Re5 C43 O15 179.0(13) . . ?
Re6 C44 O16 177.3(14) . . ?
Re6 C45 O17 176.9(13) . . ?
Re6 C46 O18 178.9(13) . . ?
C47 C48 C49 115.6(8) . . ?
C48 C49 C50 115.3(8) . . ?
C49 C50 C51 114.6(8) . . ?
C50 C51 C52 115.7(8) . . ?
C53 C54 C55 115.6(8) . . ?
C54 C55 C56 115.1(8) . . ?
C55 C56 C57 115.6(8) . . ?
C56 C57 C58 115.9(8) . . ?
C59 C60 C61 115.0(8) . . ?
C60 C61 C62 115.2(8) . . ?
C61 C62 C63 115.5(8) . . ?
C62 C63 C64 115.6(8) . . ?
C65 C66 C67 115.8(8) . . ?
C66 C67 C68 114.4(8) . . ?
C67 C68 C69 115.6(8) . . ?
C68 C69 C70 115.6(8) . . ?

loop_
_geom_bond_atom_site_label_1
_geom_bond_atom_site_label_2
_geom_bond_distance
_geom_bond_site_symmetry_2
_geom_bond_publ_flag
Re1 Cl1 2.539(3) . ?
Re1 C1 1.899(16) . ?
Re1 C2 1.914(14) . ?
Re1 C3 1.919(17) . ?
Re1 N3 2.182(11) . ?
Re1 N7 2.208(12) . ?
Re2 Cl2 2.504(3) . ?
Re2 Cl3 2.515(3) . ?
Re2 N5 2.215(11) . ?
Re2 C18 1.924(15) . ?
Re2 C19 1.874(18) . ?
Re2 C20 1.923(15) . ?
Re3 Cl2 2.509(3) . ?
Re3 Cl3 2.527(3) . ?
Re3 Cl4 2.531(3) . ?
Re3 C21 1.893(17) . ?
Re3 C22 1.897(13) . ?
Re3 C23 1.907(15) . ?
Re4 Cl4 2.516(3) . ?
Re4 C24 1.909(13) . ?
Re4 C25 1.919(15) . ?
Re4 C26 1.916(15) . ?
Re4 N10 2.186(10) . ?
Re4 N14 2.208(12) . ?
Re5 Cl5 2.507(3) . ?
Re5 Cl6 2.517(3) . ?
Re5 N12 2.225(11) . ?
Re5 C41 1.901(14) . ?
Re5 C42 1.886(14) . ?
Re5 C43 1.920(15) . ?
Re6 Cl1 2.561(3) . ?
Re6 Cl5 2.511(3) . ?
Re6 Cl6 2.507(3) . ?
Re6 C44 1.906(15) . ?
Re6 C45 1.891(15) . ?
Re6 C46 1.885(15) . ?
C1 O1 1.129(19) . ?
C2 O2 1.152(17) . ?
C3 O3 1.151(18) . ?
N1 C4 1.375(19) . ?
N1 C12 1.289(18) . ?
C4 C5 1.36(2) . ?
C5 N2 1.421(18) . ?
C5 C13 1.49(2) . ?
N2 C6 1.365(16) . ?
N2 C12 1.384(17) . ?
C6 N3 1.299(16) . ?
C6 N4 1.378(16) . ?
N3 C7 1.400(16) . ?
C7 C8 1.337(18) . ?
C8 N4 1.401(16) . ?
N4 C9 1.385(16) . ?
C9 N5 1.313(17) . ?
C9 N6 1.372(17) . ?
N5 C10 1.388(17) . ?
C10 C11 1.36(2) . ?
C11 N6 1.399(18) . ?
N6 C12 1.376(18) . ?
N7 C13 1.351(17) . ?
N7 C17 1.367(18) . ?
C13 C14 1.39(2) . ?
C14 C15 1.35(2) . ?
C15 C16 1.41(2) . ?
C16 C17 1.37(2) . ?
C18 O4 1.121(17) . ?
C19 O5 1.17(2) . ?
C20 O6 1.143(18) . ?
C21 O7 1.159(19) . ?
C22 O8 1.145(16) . ?
C23 O9 1.130(17) . ?
C24 O10 1.145(16) . ?
C25 O11 1.138(18) . ?
C26 O12 1.143(17) . ?
N8 C27 1.364(19) . ?
N8 C35 1.283(18) . ?
C27 C28 1.34(2) . ?
C28 N9 1.415(17) . ?
C28 C36 1.476(19) . ?
N9 C29 1.367(16) . ?
N9 C35 1.381(17) . ?
C29 N10 1.289(16) . ?
C29 N11 1.392(15) . ?
N10 C30 1.412(16) . ?
C30 C31 1.343(18) . ?
C31 N11 1.382(17) . ?
N11 C32 1.392(16) . ?
C32 N12 1.340(16) . ?
C32 N13 1.337(17) . ?
N12 C33 1.370(18) . ?
C33 C34 1.36(2) . ?
C34 N13 1.374(17) . ?
N13 C35 1.400(17) . ?
N14 C36 1.370(19) . ?
N14 C40 1.331(17) . ?
C36 C37 1.37(2) . ?
C37 C38 1.39(2) . ?
C38 C39 1.35(2) . ?
C39 C40 1.37(2) . ?
C41 O13 1.153(17) . ?
C42 O14 1.166(16) . ?
C43 O15 1.139(17) . ?
C44 O16 1.130(18) . ?
C45 O17 1.163(17) . ?
C46 O18 1.153(17) . ?
C47 C48 1.493(7) . ?
C48 C49 1.490(7) . ?
C49 C50 1.499(7) . ?
C50 C51 1.495(7) . ?
C51 C52 1.490(7) . ?
C53 C54 1.492(7) . ?
C54 C55 1.495(7) . ?
C55 C56 1.495(7) . ?
C56 C57 1.492(7) . ?
C57 C58 1.491(7) . ?
C59 C60 1.496(7) . ?
C60 C61 1.496(7) . ?
C61 C62 1.495(7) . ?
C62 C63 1.491(7) . ?
C63 C64 1.493(7) . ?
C65 C66 1.488(7) . ?
C66 C67 1.498(7) . ?
C67 C68 1.499(7) . ?
C68 C69 1.490(7) . ?
C69 C70 1.494(7) . ?
